data_2225882
loop_
_publ_author_name
'Olejniczak, Teresa'
'Bia\/lo\'nska, Agata'

_publ_section_title
;
 ({-})-(1<i>S</i>,5<i>R</i>)-2-Oxabicyclo[3.3.1]nonan-3-one
;
_journal_coeditor_code HG2667
_journal_issue 5
_journal_name_full 'Acta Crystallographica Section E'
_journal_page_first o1163
_journal_paper_doi 10.1107/S1600536810014339
_journal_volume 66
_journal_year 2010
_chemical_formula_iupac 'C8 H12 O2'
_chemical_formula_moiety 'C8 H12 O2'
_chemical_formula_sum 'C8 H12 O2'
_chemical_formula_weight 140.18
_chemical_name_systematic
;
(-)-(1<i>S</i>,5<i>R</i>)-2-Oxabicyclo[3.3.1]nonan-3-one
;
_space_group_IT_number 19
_symmetry_cell_setting orthorhombic
_symmetry_space_group_name_Hall 'P 2ac 2ab'
_symmetry_space_group_name_H-M 'P 21 21 21'
_atom_sites_solution_hydrogens geom
_atom_sites_solution_primary direct
_atom_sites_solution_secondary difmap
_audit_creation_method SHELXL-97
_cell_angle_alpha 90.00
_cell_angle_beta 90.00
_cell_angle_gamma 90.00
_cell_formula_units_Z 4
_cell_length_a 6.793(2)
_cell_length_b 7.467(2)
_cell_length_c 14.170(4)
_cell_measurement_reflns_used 1754
_cell_measurement_temperature 100(2)
_cell_measurement_theta_max 28.76
_cell_measurement_theta_min 2.99
_cell_volume 718.7(4)
_computing_cell_refinement
;
CrysAlis RED (Oxford Diffraction, 2009)
;
_computing_data_collection
;
CrysAlis CCD (Oxford Diffraction, 2009)
;
_computing_data_reduction
;
CrysAlis RED (Oxford Diffraction, 2009)
;
_computing_molecular_graphics
;
XP (Bruker, 1999)
;
_computing_publication_material 'SHELXL97 (Sheldrick, 2008)'
_computing_structure_refinement
;
SHELXL97 (Sheldrick, 2008)
;
_computing_structure_solution
;
SHELXS97 (Sheldrick, 2008)
;
_diffrn_ambient_temperature 100(2)
_diffrn_measured_fraction_theta_full 0.997
_diffrn_measured_fraction_theta_max 0.997
_diffrn_measurement_device_type 'Kuma KM-4-CCD'
_diffrn_measurement_method '\w scan'
_diffrn_radiation_monochromator graphite
_diffrn_radiation_source 'fine-focus sealed tube'
_diffrn_radiation_type MoK\a
_diffrn_radiation_wavelength 0.71073
_diffrn_reflns_av_R_equivalents 0.0509
_diffrn_reflns_av_sigmaI/netI 0.0424
_diffrn_reflns_limit_h_max 8
_diffrn_reflns_limit_h_min -8
_diffrn_reflns_limit_k_max 9
_diffrn_reflns_limit_k_min -9
_diffrn_reflns_limit_l_max 18
_diffrn_reflns_limit_l_min -15
_diffrn_reflns_number 4925
_diffrn_reflns_theta_full 27.00
_diffrn_reflns_theta_max 27.00
_diffrn_reflns_theta_min 3.08
_diffrn_standards_number 0
_exptl_absorpt_coefficient_mu 0.092
_exptl_absorpt_correction_type none
_exptl_crystal_colour colorless
_exptl_crystal_density_diffrn 1.295
_exptl_crystal_density_method 'not measured'
_exptl_crystal_description needle
_exptl_crystal_F_000 304
_exptl_crystal_size_max 0.30
_exptl_crystal_size_mid 0.14
_exptl_crystal_size_min 0.10
_refine_diff_density_max 0.346
_refine_diff_density_min -0.162
_refine_ls_extinction_method none
_refine_ls_goodness_of_fit_ref 1.038
_refine_ls_hydrogen_treatment constr
_refine_ls_matrix_type full
_refine_ls_number_parameters 92
_refine_ls_number_reflns 935
_refine_ls_number_restraints 0
_refine_ls_restrained_S_all 1.038
_refine_ls_R_factor_all 0.0655
_refine_ls_R_factor_gt 0.0430
_refine_ls_shift/su_max 0.004
_refine_ls_shift/su_mean 0.001
_refine_ls_structure_factor_coef Fsqd
_refine_ls_weighting_details 'calc w=1/[\s^2^(Fo^2^)+(0.0507P)^2^] where P=(Fo^2^+2Fc^2^)/3'
_refine_ls_weighting_scheme calc
_refine_ls_wR_factor_gt 0.0899
_refine_ls_wR_factor_ref 0.0957
_reflns_number_gt 685
_reflns_number_total 935
_reflns_threshold_expression I>2\s(I)
_cod_data_source_file hg2667.cif
_cod_data_source_block I
_cod_database_code 2225882
_cod_database_fobs_code 2225882

loop_
_symmetry_equiv_pos_as_xyz
'x, y, z'
'-x+1/2, -y, z+1/2'
'-x, y+1/2, -z+1/2'
'x+1/2, -y+1/2, -z'

loop_
_atom_site_type_symbol
_atom_site_label
_atom_site_fract_x
_atom_site_fract_y
_atom_site_fract_z
_atom_site_U_iso_or_equiv
_atom_site_adp_type
_atom_site_calc_flag
_atom_site_refinement_flags
_atom_site_occupancy
_atom_site_disorder_assembly
_atom_site_disorder_group
C C1 0.9078(4) 0.4787(3) 0.29810(17) 0.0293(6) Uani d . 1 . .
H H1 1.0256 0.4916 0.2564 0.035 Uiso calc R 1 . .
O O2 0.8893(3) 0.2882(2) 0.32719(12) 0.0331(5) Uani d . 1 . .
C C3 0.7920(4) 0.2414(4) 0.40668(17) 0.0302(6) Uani d . 1 . .
O O3 0.7539(3) 0.0838(2) 0.41770(13) 0.0389(5) Uani d . 1 . .
C C4 0.7539(4) 0.3815(3) 0.48057(18) 0.0300(6) Uani d . 1 . .
H H4A 0.8553 0.3693 0.5304 0.036 Uiso calc R 1 . .
H H4B 0.6247 0.3561 0.5100 0.036 Uiso calc R 1 . .
C C5 0.7535(4) 0.5754(3) 0.44672(17) 0.0287(6) Uani d . 1 . .
H H5 0.7674 0.6561 0.5027 0.034 Uiso calc R 1 . .
C C6 0.5660(4) 0.6256(4) 0.39356(19) 0.0347(7) Uani d . 1 . .
H H6B 0.4509 0.6041 0.4349 0.042 Uiso calc R 1 . .
H H6A 0.5695 0.7549 0.3782 0.042 Uiso calc R 1 . .
C C7 0.5413(4) 0.5192(4) 0.30310(17) 0.0344(7) Uani d . 1 . .
H H7B 0.4290 0.5683 0.2669 0.041 Uiso calc R 1 . .
H H7A 0.5108 0.3931 0.3189 0.041 Uiso calc R 1 . .
C C8 0.7258(4) 0.5254(4) 0.24230(17) 0.0334(6) Uani d . 1 . .
H H8B 0.7115 0.4402 0.1892 0.040 Uiso calc R 1 . .
H H8A 0.7407 0.6471 0.2155 0.040 Uiso calc R 1 . .
C C9 0.9334(4) 0.5985(4) 0.38359(19) 0.0302(7) Uani d . 1 . .
H H9B 0.9457 0.7250 0.3635 0.036 Uiso calc R 1 . .
H H9A 1.0542 0.5648 0.4184 0.036 Uiso calc R 1 . .

loop_
_atom_site_aniso_label
_atom_site_aniso_U_11
_atom_site_aniso_U_22
_atom_site_aniso_U_33
_atom_site_aniso_U_12
_atom_site_aniso_U_13
_atom_site_aniso_U_23
C1 0.0333(15) 0.0256(14) 0.0290(14) 0.0004(12) 0.0060(13) 0.0044(12)
O2 0.0360(11) 0.0311(10) 0.0322(10) 0.0031(8) 0.0082(9) -0.0003(9)
C3 0.0285(15) 0.0334(16) 0.0286(14) 0.0022(12) -0.0040(12) 0.0043(12)
O3 0.0434(11) 0.0284(10) 0.0451(11) -0.0025(10) -0.0047(11) 0.0059(9)
C4 0.0245(14) 0.0393(15) 0.0261(12) -0.0021(14) 0.0014(13) 0.0003(11)
C5 0.0291(14) 0.0297(14) 0.0273(13) -0.0034(13) -0.0009(13) -0.0068(11)
C6 0.0268(15) 0.0336(16) 0.0435(17) 0.0048(12) 0.0036(13) -0.0038(13)
C7 0.0284(14) 0.0368(16) 0.0381(17) -0.0040(12) -0.0047(12) 0.0040(14)
C8 0.0429(17) 0.0314(14) 0.0259(13) -0.0055(14) -0.0033(13) 0.0012(11)
C9 0.0242(14) 0.0312(15) 0.0353(16) -0.0039(12) -0.0012(12) 0.0037(12)

loop_
_atom_type_symbol
_atom_type_description
_atom_type_scat_dispersion_real
_atom_type_scat_dispersion_imag
_atom_type_scat_source
C C 0.0033 0.0000 'International Tables Vol C Tables 4.2.6.8 and 6.1.1.4'
H H 0.0000 0.0000 'International Tables Vol C Tables 4.2.6.8 and 6.1.1.4'
O O 0.0106 0.0000 'International Tables Vol C Tables 4.2.6.8 and 6.1.1.4'

loop_
_geom_angle_atom_site_label_1
_geom_angle_atom_site_label_2
_geom_angle_atom_site_label_3
_geom_angle_site_symmetry_1
_geom_angle_site_symmetry_3
_geom_angle
_geom_angle_publ_flag
O2 C1 C8 . . 107.3(2) ?
O2 C1 C9 . . 110.7(2) ?
C8 C1 C9 . . 112.1(2) ?
O2 C1 H1 . . 108.9 ?
C8 C1 H1 . . 108.9 ?
C9 C1 H1 . . 108.9 ?
C3 O2 C1 . . 121.32(19) ?
O3 C3 O2 . . 117.5(2) ?
O3 C3 C4 . . 123.2(2) ?
O2 C3 C4 . . 119.0(2) ?
C3 C4 C5 . . 116.2(2) ?
C3 C4 H4A . . 108.2 ?
C5 C4 H4A . . 108.2 ?
C3 C4 H4B . . 108.2 ?
C5 C4 H4B . . 108.2 ?
H4A C4 H4B . . 107.4 ?
C9 C5 C4 . . 106.9(2) ?
C9 C5 C6 . . 110.59(19) ?
C4 C5 C6 . . 112.9(2) ?
C9 C5 H5 . . 108.8 ?
C4 C5 H5 . . 108.8 ?
C6 C5 H5 . . 108.8 ?
C7 C6 C5 . . 112.4(2) ?
C7 C6 H6B . . 109.1 ?
C5 C6 H6B . . 109.1 ?
C7 C6 H6A . . 109.1 ?
C5 C6 H6A . . 109.1 ?
H6B C6 H6A . . 107.9 ?
C6 C7 C8 . . 111.8(2) ?
C6 C7 H7B . . 109.3 ?
C8 C7 H7B . . 109.3 ?
C6 C7 H7A . . 109.3 ?
C8 C7 H7A . . 109.3 ?
H7B C7 H7A . . 107.9 ?
C1 C8 C7 . . 111.8(2) ?
C1 C8 H8B . . 109.3 ?
C7 C8 H8B . . 109.3 ?
C1 C8 H8A . . 109.3 ?
C7 C8 H8A . . 109.3 ?
H8B C8 H8A . . 107.9 ?
C1 C9 C5 . . 108.1(2) ?
C1 C9 H9B . . 110.1 ?
C5 C9 H9B . . 110.1 ?
C1 C9 H9A . . 110.1 ?
C5 C9 H9A . . 110.1 ?
H9B C9 H9A . . 108.4 ?

loop_
_geom_bond_atom_site_label_1
_geom_bond_atom_site_label_2
_geom_bond_site_symmetry_2
_geom_bond_distance
_geom_bond_publ_flag
C1 O2 . 1.486(3) ?
C1 C8 . 1.509(3) ?
C1 C9 . 1.516(4) ?
C1 H1 . 1.0000 ?
O2 C3 . 1.352(3) ?
C3 O3 . 1.215(3) ?
C3 C4 . 1.502(4) ?
C4 C5 . 1.526(3) ?
C4 H4A . 0.9900 ?
C4 H4B . 0.9900 ?
C5 C9 . 1.524(3) ?
C5 C6 . 1.526(4) ?
C5 H5 . 1.0000 ?
C6 C7 . 1.517(4) ?
C6 H6B . 0.9900 ?
C6 H6A . 0.9900 ?
C7 C8 . 1.522(3) ?
C7 H7B . 0.9900 ?
C7 H7A . 0.9900 ?
C8 H8B . 0.9900 ?
C8 H8A . 0.9900 ?
C9 H9B . 0.9900 ?
C9 H9A . 0.9900 ?

loop_
_geom_hbond_atom_site_label_D
_geom_hbond_atom_site_label_H
_geom_hbond_atom_site_label_A
_geom_hbond_site_symmetry_A
_geom_hbond_distance_DH
_geom_hbond_distance_HA
_geom_hbond_distance_DA
_geom_hbond_angle_DHA
C1 H1 O2 3_755 1.00 2.58 3.224(3) 122

loop_
_geom_torsion_atom_site_label_1
_geom_torsion_atom_site_label_2
_geom_torsion_atom_site_label_3
_geom_torsion_atom_site_label_4
_geom_torsion_site_symmetry_1
_geom_torsion_site_symmetry_2
_geom_torsion_site_symmetry_3
_geom_torsion_site_symmetry_4
_geom_torsion
_geom_torsion_publ_flag
C8 C1 O2 C3 . . . . -85.9(3) ?
C9 C1 O2 C3 . . . . 36.8(3) ?
C1 O2 C3 O3 . . . . 167.8(2) ?
C1 O2 C3 C4 . . . . -18.1(3) ?
O3 C3 C4 C5 . . . . -162.9(3) ?
O2 C3 C4 C5 . . . . 23.3(4) ?
C3 C4 C5 C9 . . . . -46.0(3) ?
C3 C4 C5 C6 . . . . 75.9(3) ?
C9 C5 C6 C7 . . . . 56.2(3) ?
C4 C5 C6 C7 . . . . -63.5(3) ?
C5 C6 C7 C8 . . . . -50.9(3) ?
O2 C1 C8 C7 . . . . 65.6(3) ?
C9 C1 C8 C7 . . . . -56.1(3) ?
C6 C7 C8 C1 . . . . 50.3(3) ?
O2 C1 C9 C5 . . . . -59.8(3) ?
C8 C1 C9 C5 . . . . 60.0(3) ?
C4 C5 C9 C1 . . . . 64.0(2) ?
C6 C5 C9 C1 . . . . -59.3(3) ?

loop_
_cod_related_entry_id
_cod_related_entry_database
_cod_related_entry_code
1 ChemSpider 24744928
